data_1100909
loop_
_publ_author_name
'Hergold-Brundi\'c, Antonija'
'Pavlovi\'c, Gordana'
'Mance, Ana Dunja'
'Jakop\<ci\'c, Kre\<simir'

_publ_section_title
;
 N-(4-Methylphenyl)-N-(5-nitrofurfuryl)-N-prop-2-ynylamine
;
_journal_coden_ASTM ACSCEE
_journal_issue 11
_journal_name_full
;
 Acta Crystallographica, Section C: Crystal Structure Communications
;
_journal_page_first e520
_journal_page_last e521
_journal_paper_doi 10.1107/s0108270100013068
_journal_volume 56
_journal_year 2000
_chemical_formula_moiety 'C15 H14 N2 O3'
_chemical_formula_sum 'C15 H14 N2 O3'
_chemical_formula_weight 270.28
_chemical_name_systematic
;
 N-(4-Methylphenyl)-N-2-propynyl-N-5-nitro-2-furfurylamine
;
_space_group_IT_number 2
_symmetry_cell_setting triclinic
_symmetry_space_group_name_Hall '-P 1'
_symmetry_space_group_name_H-M 'P -1'
_audit_creation_method SHELXL-97
_cell_angle_alpha 63.196(14)
_cell_angle_beta 76.908(15)
_cell_angle_gamma 73.937(13)
_cell_formula_units_Z 2
_cell_length_a 8.8490(18)
_cell_length_b 9.2060(13)
_cell_length_c 9.8438(19)
_cell_measurement_reflns_used 57
_cell_measurement_temperature 293(2)
_cell_measurement_theta_max 17.8
_cell_measurement_theta_min 8
_cell_volume 683.0(2)
_computing_cell_refinement STADI4
_computing_data_collection 'STADI4 (Stoe & Cie, 1995)'
_computing_data_reduction 'X-RED  (Stoe & Cie, 1995)'
_computing_publication_material SHELXL97
_computing_structure_refinement 'SHELXL97 (Sheldrick, 1997)'
_computing_structure_solution 'SHELXS97 (Sheldrick, 1997)'
_diffrn_ambient_temperature 293(2)
_diffrn_detector_area_resol_mean ?
_diffrn_measured_fraction_theta_full .969
_diffrn_measured_fraction_theta_max .969
_diffrn_measurement_device_type 'Philips PW1100 updated by Stoe'
_diffrn_measurement_method \w
_diffrn_radiation_monochromator graphite
_diffrn_radiation_source 'fine-focus sealed tube'
_diffrn_radiation_type MoK\a
_diffrn_radiation_wavelength .71073
_diffrn_reflns_av_R_equivalents .105
_diffrn_reflns_av_sigmaI/netI .1140
_diffrn_reflns_limit_h_max 12
_diffrn_reflns_limit_h_min -12
_diffrn_reflns_limit_k_max 12
_diffrn_reflns_limit_k_min -12
_diffrn_reflns_limit_l_max 13
_diffrn_reflns_limit_l_min -13
_diffrn_reflns_number 7040
_diffrn_reflns_theta_full 29.02
_diffrn_reflns_theta_max 29.02
_diffrn_reflns_theta_min 3.00
_diffrn_standards_decay_% 7.2
_diffrn_standards_interval_count ?
_diffrn_standards_interval_time 90
_diffrn_standards_number 5
_exptl_absorpt_coefficient_mu .093
_exptl_absorpt_correction_T_max ?
_exptl_absorpt_correction_T_min ?
_exptl_absorpt_correction_type none
_exptl_crystal_colour 'pale orange'
_exptl_crystal_density_diffrn 1.314
_exptl_crystal_density_meas ?
_exptl_crystal_density_method 'not measured'
_exptl_crystal_description prism
_exptl_crystal_F_000 284
_exptl_crystal_size_max .690
_exptl_crystal_size_mid .450
_exptl_crystal_size_min .135
_refine_diff_density_max .170
_refine_diff_density_min -.158
_refine_ls_extinction_coef ?
_refine_ls_extinction_method none
_refine_ls_goodness_of_fit_ref .973
_refine_ls_hydrogen_treatment mixed
_refine_ls_matrix_type full
_refine_ls_number_parameters 186
_refine_ls_number_reflns 3520
_refine_ls_number_restraints 0
_refine_ls_restrained_S_all .973
_refine_ls_R_factor_all .078
_refine_ls_R_factor_gt .039
_refine_ls_shift/su_max <0.001
_refine_ls_shift/su_mean .000
_refine_ls_structure_factor_coef Fsqd
_refine_ls_weighting_details 'w = 1/[\s^2^(Fo^2^)+(0.0189P)^2^] where P = (Fo^2^+2Fc^2^)/3'
_refine_ls_weighting_scheme calc
_refine_ls_wR_factor_ref .101
_reflns_number_gt 1997
_reflns_number_total 3520
_reflns_threshold_expression I>2\s(I)
_cod_duplicate_entry 2011566
_cod_data_source_file qd0041sup1.cif
_cod_data_source_block I
_cod_depositor_comments
;
The following automatic conversions were performed:
'_symmetry_cell_setting' value 'Triclinic' changed to 'triclinic'
according to '/home/saulius/struct/CIF-dictionaries/cif_core.dic'
dictionary named 'cif_core.dic' version 2.4.1 from 2010-06-29.

Automatic conversion script
Id: cif_fix_enum 1527 2010-12-29 10:47:43Z saulius 

The following automatic conversions were performed:

'_refine_ls_weighting_scheme' value 'calc w =
1/[\s^2^(Fo^2^)+(0.0189P)^2^] where P = (Fo^2^+2Fc^2^)/3' was changed
to 'calc'. New tag '_refine_ls_weighting_details' was created. The
value of the new tag was set to 'w = 1/[\s^2^(Fo^2^)+(0.0189P)^2^]
where P = (Fo^2^+2Fc^2^)/3'.

Automatic conversion script
Id: cif_fix_values 3143 2015-03-26 13:38:13Z robertas 
;
_cod_database_code 1100909
_cod_database_fobs_code 2011566

loop_
_symmetry_equiv_pos_as_xyz
'x, y, z'
'-x, -y, -z'

loop_
_atom_site_label
_atom_site_fract_x
_atom_site_fract_y
_atom_site_fract_z
_atom_site_U_iso_or_equiv
_atom_site_adp_type
_atom_site_calc_flag
_atom_site_refinement_flags
_atom_site_occupancy
_atom_site_disorder_assembly
_atom_site_disorder_group
_atom_site_type_symbol
O1 .47394(9) .77179(11) .74520(9) .0474(2) Uani d . 1 . . O
O2 .67701(14) .47179(16) .61158(15) .0784(3) Uani d . 1 . . O
O3 .69057(13) .49415(15) .81856(14) .0769(3) Uani d . 1 . . O
N1 .11488(11) 1.07782(13) .75658(10) .0438(2) Uani d . 1 . . N
N2 .63536(13) .54186(15) .69909(14) .0569(3) Uani d . 1 . . N
C1 .28225(14) 1.01103(18) .76444(15) .0515(3) Uani d . 1 . . C
H1A .3005 .9498 .8712 .062 Uiso calc R 1 . . H
H1B .3380 1.1023 .7195 .062 Uiso calc R 1 . . H
C2 .34977(13) .89850(16) .68373(13) .0455(3) Uani d . 1 . . C
C3 .31406(15) .88957(18) .56119(15) .0536(3) Uani d . 1 . . C
H3 .2343 .9607 .5006 .064 Uiso calc R 1 . . H
C4 .42096(16) .75164(18) .54272(15) .0532(3) Uani d . 1 . . C
H4 .4259 .7136 .4685 .064 Uiso calc R 1 . . H
C5 .51347(14) .68762(17) .65516(14) .0473(3) Uani d . 1 . . C
C6 .00588(13) .97352(14) .83140(11) .0402(2) Uani d . 1 . . C
C7 .05328(16) .80830(16) .93425(12) .0477(3) Uani d . 1 . . C
H7 .1597 .7655 .9482 .057 Uiso calc R 1 . . H
C8 -.05664(19) .70851(18) 1.01507(13) .0578(3) Uani d . 1 . . C
H8 -.0224 .6001 1.0842 .069 Uiso calc R 1 . . H
C9 -.2166(2) .7646(2) .99655(15) .0607(4) Uani d . 1 . . C
C10 -.26237(16) .9274(2) .89053(15) .0578(3) Uani d . 1 . . C
H10 -.3684 .9682 .8744 .069 Uiso calc R 1 . . H
C11 -.15446(14) 1.03022(16) .80857(13) .0477(3) Uani d . 1 . . C
H11 -.1887 1.1378 .7378 .057 Uiso calc R 1 . . H
C12 -.3384(3) .6570(3) 1.0887(2) .0937(7) Uani d . 1 . . C
H12A -.3812 .6747 1.1800 .141 Uiso calc R 1 . . H
H12B -.2888 .5422 1.1161 .141 Uiso calc R 1 . . H
H12C -.4221 .6860 1.0283 .141 Uiso calc R 1 . . H
C13 .06416(15) 1.25034(16) .65162(14) .0490(3) Uani d . 1 . . C
H13A .1413 1.3133 .6403 .059 Uiso calc R 1 . . H
H13B -.0361 1.2966 .6958 .059 Uiso calc R 1 . . H
C14 .04568(16) 1.26957(17) .49896(14) .0538(3) Uani d . 1 . . C
C15 .0333(2) 1.2781(2) .37825(17) .0708(4) Uani d . 1 . . C
H15 .028(3) 1.283(3) .274(3) .110(7) Uiso d . 1 . . H

loop_
_atom_site_aniso_label
_atom_site_aniso_U_11
_atom_site_aniso_U_22
_atom_site_aniso_U_33
_atom_site_aniso_U_12
_atom_site_aniso_U_13
_atom_site_aniso_U_23
O1 .0400(4) .0548(5) .0483(4) -.0048(4) -.0038(3) -.0255(4)
O2 .0676(6) .0685(7) .1059(8) .0071(5) -.0089(5) -.0544(7)
O3 .0662(6) .0721(7) .0758(7) .0075(5) -.0223(5) -.0222(6)
N1 .0418(5) .0443(5) .0443(5) -.0058(4) -.0006(4) -.0212(4)
N2 .0455(6) .0521(6) .0673(7) -.0054(5) -.0025(5) -.0242(6)
C1 .0454(6) .0623(8) .0584(7) -.0062(5) -.0061(5) -.0377(7)
C2 .0375(5) .0527(7) .0491(6) -.0059(5) -.0017(4) -.0268(5)
C3 .0492(6) .0617(8) .0574(7) .0005(5) -.0122(5) -.0350(6)
C4 .0519(6) .0601(8) .0551(7) -.0056(5) -.0036(5) -.0349(6)
C5 .0404(6) .0490(7) .0542(7) -.0088(5) .0016(5) -.0264(6)
C6 .0467(6) .0439(6) .0341(5) -.0055(5) -.0022(4) -.0228(5)
C7 .0572(7) .0450(6) .0386(6) -.0025(5) -.0077(5) -.0188(5)
C8 .0892(10) .0459(7) .0386(6) -.0181(7) -.0033(6) -.0172(5)
C9 .0817(10) .0670(9) .0450(6) -.0349(8) .0080(6) -.0289(6)
C10 .0511(7) .0743(9) .0558(7) -.0192(6) .0012(5) -.0333(7)
C11 .0482(7) .0466(6) .0453(6) -.0046(5) -.0058(5) -.0189(5)
C12 .1217(16) .1020(16) .0717(10) -.0712(14) .0220(10) -.0360(11)
C13 .0564(7) .0421(6) .0487(6) -.0104(5) -.0010(5) -.0210(5)
C14 .0622(8) .0460(7) .0484(7) -.0119(6) -.0014(5) -.0172(6)
C15 .0973(12) .0591(9) .0513(8) -.0110(8) -.0133(7) -.0193(7)

loop_
_atom_type_symbol
_atom_type_description
_atom_type_scat_dispersion_real
_atom_type_scat_dispersion_imag
_atom_type_scat_source
C C .0033 .0016 'International Tables Vol C Tables 4.2.6.8 and 6.1.1.4'
H H .0000 .0000 'International Tables Vol C Tables 4.2.6.8 and 6.1.1.4'
N N .0061 .0033 'International Tables Vol C Tables 4.2.6.8 and 6.1.1.4'
O O .0106 .0060 'International Tables Vol C Tables 4.2.6.8 and 6.1.1.4'

loop_
_geom_angle_atom_site_label_1
_geom_angle_atom_site_label_2
_geom_angle_atom_site_label_3
_geom_angle_site_symmetry_1
_geom_angle_site_symmetry_3
_geom_angle
_geom_angle_publ_flag
C5 O1 C2 . . 105.10(10) no
C6 N1 C1 . . 120.36(10) no
C6 N1 C13 . . 120.47(10) no
C1 N1 C13 . . 118.57(9) no
O3 N2 O2 . . 124.40(14) no
O3 N2 C5 . . 119.20(12) no
O2 N2 C5 . . 116.39(13) no
N1 C1 C2 . . 113.50(9) no
N1 C1 H1A . . 108.9 no
C2 C1 H1A . . 108.9 no
N1 C1 H1B . . 108.9 no
C2 C1 H1B . . 108.9 no
H1A C1 H1B . . 107.7 no
C3 C2 O1 . . 109.95(11) no
C3 C2 C1 . . 134.27(13) no
O1 C2 C1 . . 115.77(10) no
C2 C3 C4 . . 107.15(12) no
C2 C3 H3 . . 126.4 no
C4 C3 H3 . . 126.4 no
C5 C4 C3 . . 105.19(11) no
C5 C4 H4 . . 127.4 no
C3 C4 H4 . . 127.4 no
C4 C5 O1 . . 112.60(12) no
C4 C5 N2 . . 130.32(12) no
O1 C5 N2 . . 116.90(12) no
N1 C6 C11 . . 121.51(11) no
N1 C6 C7 . . 120.79(11) no
C11 C6 C7 . . 117.70(10) no
C8 C7 C6 . . 120.58(13) no
C8 C7 H7 . . 119.7 no
C6 C7 H7 . . 119.7 no
C7 C8 C9 . . 122.24(14) no
C7 C8 H8 . . 118.9 no
C9 C8 H8 . . 118.9 no
C8 C9 C10 . . 116.94(12) no
C8 C9 C12 . . 122.35(18) no
C10 C9 C12 . . 120.70(18) no
C11 C10 C9 . . 121.90(14) no
C11 C10 H10 . . 119.1 no
C9 C10 H10 . . 119.1 no
C10 C11 C6 . . 120.58(13) no
C10 C11 H11 . . 119.7 no
C6 C11 H11 . . 119.7 no
C9 C12 H12A . . 109.5 no
C9 C12 H12B . . 109.5 no
H12A C12 H12B . . 109.5 no
C9 C12 H12C . . 109.5 no
H12A C12 H12C . . 109.5 no
H12B C12 H12C . . 109.5 no
N1 C13 C14 . . 113.17(10) no
N1 C13 H13A . . 108.9 no
C14 C13 H13A . . 108.9 no
N1 C13 H13B . . 108.9 no
C14 C13 H13B . . 108.9 no
H13A C13 H13B . . 107.8 no
C13 C14 C15 . . 177.26(15) yes
C14 C15 H15 . . 177.6(15) no

loop_
_geom_bond_atom_site_label_1
_geom_bond_atom_site_label_2
_geom_bond_site_symmetry_2
_geom_bond_distance
_geom_bond_publ_flag
O1 C5 . 1.3555(15) no
O1 C2 . 1.3745(16) no
O2 N2 . 1.2328(16) no
O3 N2 . 1.2208(16) no
N1 C6 . 1.3956(14) yes
N1 C1 . 1.4432(16) yes
N1 C13 . 1.4584(16) yes
N2 C5 . 1.4276(19) no
C1 C2 . 1.4988(17) no
C1 H1A . .9700 no
C1 H1B . .9700 no
C2 C3 . 1.3558(17) no
C3 C4 . 1.416(2) no
C3 H3 . .9300 no
C4 C5 . 1.341(2) no
C4 H4 . .9300 no
C6 C11 . 1.4017(17) no
C6 C7 . 1.4017(17) no
C7 C8 . 1.3812(18) no
C7 H7 . .9300 no
C8 C9 . 1.390(2) no
C8 H8 . .9300 no
C9 C10 . 1.395(2) no
C9 C12 . 1.5175(19) no
C10 C11 . 1.3859(18) no
C10 H10 . .9300 no
C11 H11 . .9300 no
C12 H12A . .9600 no
C12 H12B . .9600 no
C12 H12C . .9600 no
C13 C14 . 1.4737(18) yes
C13 H13A . .9700 no
C13 H13B . .9700 no
C14 C15 . 1.183(2) yes
C15 H15 . 1.02(2) no

loop_
_geom_torsion_atom_site_label_1
_geom_torsion_atom_site_label_2
_geom_torsion_atom_site_label_3
_geom_torsion_atom_site_label_4
_geom_torsion_site_symmetry_1
_geom_torsion_site_symmetry_2
_geom_torsion_site_symmetry_3
_geom_torsion_site_symmetry_4
_geom_torsion
_geom_torsion_publ_flag
C6 N1 C1 C2 . . . . 67.03(14) no
C13 N1 C1 C2 . . . . -104.13(12) no
C5 O1 C2 C3 . . . . .80(12) no
C5 O1 C2 C1 . . . . 179.56(9) no
N1 C1 C2 C3 . . . . 29.90(19) no
N1 C1 C2 O1 . . . . -148.47(10) no
O1 C2 C3 C4 . . . . -.44(14) no
C1 C2 C3 C4 . . . . -178.88(12) no
C2 C3 C4 C5 . . . . -.10(14) no
C3 C4 C5 O1 . . . . .63(13) no
C3 C4 C5 N2 . . . . 175.55(12) no
C2 O1 C5 C4 . . . . -.89(12) no
C2 O1 C5 N2 . . . . -176.55(10) no
O3 N2 C5 C4 . . . . -170.16(12) no
O2 N2 C5 C4 . . . . 9.45(19) no
O3 N2 C5 O1 . . . . 4.58(16) no
O2 N2 C5 O1 . . . . -175.82(9) no
C1 N1 C6 C11 . . . . -170.99(10) no
C13 N1 C6 C11 . . . . .01(14) no
C1 N1 C6 C7 . . . . 10.00(14) no
C13 N1 C6 C7 . . . . -179.00(9) no
N1 C6 C7 C8 . . . . 176.02(9) no
C11 C6 C7 C8 . . . . -3.02(16) no
C6 C7 C8 C9 . . . . 1.38(17) no
C7 C8 C9 C10 . . . . .63(18) no
C7 C8 C9 C12 . . . . -178.08(12) no
C8 C9 C10 C11 . . . . -.93(18) no
C12 C9 C10 C11 . . . . 177.81(12) no
C9 C10 C11 C6 . . . . -.79(18) no
N1 C6 C11 C10 . . . . -176.30(10) no
C7 C6 C11 C10 . . . . 2.74(16) no
C6 N1 C13 C14 . . . . -79.46(13) no
C1 N1 C13 C14 . . . . 91.70(12) no
N1 C13 C14 C15 . . . . -6(3) no
